data_2004806
loop_
_publ_author_name
'Fettouhi, M.'
'Boukhari, A.'
'El Otmani, B.'
'Essassi, E. M.'

_publ_section_title
;
 7-Ethoxycarbonylmethyl-5-methyl-1,2,4-triazolo[1,5-<i>a</i>]pyrimidine
;
_journal_issue 4
_journal_name_full 'Acta Crystallographica Section C'
_journal_page_first 1031
_journal_page_last 1032
_journal_paper_doi 10.1107/S0108270195013680
_journal_volume 52
_journal_year 1996
_chemical_formula_iupac 'C10 H12 N4 O2'
_chemical_formula_sum 'C10 H12 N4 O2'
_chemical_formula_weight 220.23
_space_group_IT_number 14
_symmetry_cell_setting monoclinic
_symmetry_space_group_name_Hall '-P 2ybc'
_symmetry_space_group_name_H-M 'P 1 21/c 1'
_atom_type_scat_source IntTabIV
_cell_angle_alpha 90.
_cell_angle_beta 90.03(3)
_cell_angle_gamma 90.
_cell_formula_units_Z 4
_cell_length_a 11.507(6)
_cell_length_b 12.179(1)
_cell_length_c 7.928(10)
_cell_measurement_reflns_used 25
_cell_measurement_temperature 298
_cell_measurement_theta_max 12
_cell_measurement_theta_min 7
_cell_volume 1111.1(15)
_diffrn_measurement_device 'Enraf-Nonius CAD-4'
_diffrn_measurement_method \q/2\q
_diffrn_radiation_type MoK\a
_diffrn_radiation_wavelength 0.71073
_diffrn_reflns_av_R_equivalents 0.012
_diffrn_reflns_limit_h_max 14
_diffrn_reflns_limit_h_min -14
_diffrn_reflns_limit_k_max 15
_diffrn_reflns_limit_k_min 0
_diffrn_reflns_limit_l_max 10
_diffrn_reflns_limit_l_min 0
_diffrn_reflns_number 2596
_diffrn_reflns_theta_max 27
_diffrn_standards_decay_% <4
_diffrn_standards_interval_time 60
_diffrn_standards_number 3
_exptl_absorpt_coefficient_mu 0.089
_exptl_absorpt_correction_type none
_exptl_crystal_colour colorless
_exptl_crystal_density_diffrn 1.317
_exptl_crystal_density_method 'not measured'
_exptl_crystal_description block
_exptl_crystal_size_max 0.6
_exptl_crystal_size_mid 0.25
_exptl_crystal_size_min 0.2
_refine_diff_density_max 0.200
_refine_diff_density_min -0.179
_refine_ls_extinction_coef 8.182E-7
_refine_ls_extinction_method 'secondary (Stout & Jensen, 1968)'
_refine_ls_goodness_of_fit_obs 1.55
_refine_ls_number_parameters 194
_refine_ls_number_reflns 1152
_refine_ls_R_factor_obs 0.041
_refine_ls_shift/esd_max 0.01
_refine_ls_structure_factor_coef F
_refine_ls_weighting_details 'w = 4F~o~^2^/[\s^2^(I) + (0.07F~o~^2^)^2^]'
_refine_ls_weighting_scheme calc
_refine_ls_wR_factor_obs 0.059
_reflns_number_observed 1152
_reflns_number_total 2238
_reflns_observed_criterion I>6\s(I)
_cod_data_source_file pa1204.cif
_cod_data_source_block pa1204a
_cod_depositor_comments
;
The following automatic conversions were performed:

'_refine_ls_weighting_scheme' value 'w = 4F~o~^2^/[\s^2^(I) +
(0.07F~o~^2^)^2^]' was changed to 'calc'. New tag
'_refine_ls_weighting_details' was created. The value of the new tag
was set to 'w = 4F~o~^2^/[\s^2^(I) + (0.07F~o~^2^)^2^]'.

Automatic conversion script
Id: cif_fix_values 3143 2015-03-26 13:38:13Z robertas 
;
_cod_original_cell_volume 1111.1(5)
_cod_original_sg_symbol_H-M 'P 21/c'
_cod_database_code 2004806

loop_
_symmetry_equiv_pos_as_xyz
x,y,z
x,1/2-y,1/2+z
-x,-y,-z
-x,1/2+y,1/2-z

loop_
_atom_site_label
_atom_site_fract_x
_atom_site_fract_y
_atom_site_fract_z
_atom_site_B_iso_or_equiv
O1 0.1679(2) 0.5071(2) 0.2023(2) 6.44(5)
O2 0.1376(2) 0.5996(2) 0.4412(2) 6.62(5)
N1 0.3301(2) 0.1304(2) 0.3149(3) 4.31(4)
N2 0.2353(2) 0.2766(2) 0.4320(2) 4.18(4)
N3 0.3318(1) 0.3103(1) 0.3455(2) 3.50(4)
N4 0.4861(2) 0.2311(2) 0.1858(3) 4.06(4)
C1 0.2408(2) 0.1691(2) 0.4085(3) 4.44(5)
C2 0.3877(2) 0.2217(2) 0.2765(3) 3.62(4)
C3 0.5281(2) 0.3322(2) 0.1703(3) 4.08(5)
C4 0.4740(2) 0.4249(2) 0.2435(3) 3.89(5)
C5 0.3744(2) 0.4148(2) 0.3338(3) 3.65(4)
C6 0.6378(2) 0.3460(2) 0.0710(4) 5.70(6)
C7 0.3110(2) 0.5041(2) 0.4232(3) 4.14(5)
C8 0.1986(2) 0.5354(2) 0.3392(2) 4.13(5)
C9 0.0272(3) 0.6433(3) 0.3756(5) 7.51(8)
C10 0.0399(3) 0.7603(3) 0.3356(4) 8.01(9)
H1 0.184(2) 0.122(2) 0.458(3) 4.6(5)
H2 0.675(3) 0.284(3) 0.049(4) 11(1)
H3 0.668(3) 0.405(3) 0.078(4) 10.3(9)
H4 0.610(4) 0.380(4) -0.068(5) 15(2)
H5 0.510(2) 0.494(1) 0.237(2) 3.2(4)
H6 0.289(3) 0.482(3) 0.537(4) 8.4(8)
H7 0.358(2) 0.570(2) 0.432(3) 4.7(5)
H8 -0.005(3) 0.587(3) 0.324(4) 9.9(8)
H9 -0.030(3) 0.633(3) 0.480(4) 8.8(9)
H10 -0.033(3) 0.795(2) 0.311(4) 9.2(8)
H11 0.070(3) 0.801(3) 0.444(4) 8.5(8)
H12 0.098(3) 0.755(3) 0.241(5) 12(1)

loop_
_geom_angle_atom_site_label_1
_geom_angle_atom_site_label_2
_geom_angle_atom_site_label_3
_geom_angle
_geom_angle_publ_flag
C8 O2 C9 117.0(2) yes
C1 N1 C2 102.3(2) yes
N3 N2 C1 100.8(2) yes
N2 N3 C2 110.1(2) yes
N2 N3 C5 127.2(2) yes
C2 N3 C5 122.6(2) yes
C2 N4 C3 115.8(2) yes
N1 C1 N2 117.3(2) yes
N1 C2 N3 109.5(2) yes
N1 C2 N4 127.8(2) yes
N3 C2 N4 122.7(2) yes
N4 C3 C4 122.8(2) yes
N4 C3 C6 117.4(2) yes
C4 C3 C6 119.8(2) yes
C3 C4 C5 121.1(2) yes
N3 C5 C4 115.0(2) yes
N3 C5 C7 118.2(2) yes
C4 C5 C7 126.8(2) yes
C5 C7 C8 113.3(2) yes
O1 C8 O2 124.7(2) yes
O1 C8 C7 125.7(2) yes
O2 C8 C7 109.5(2) yes
O2 C9 C10 110.0(3) yes

loop_
_geom_bond_atom_site_label_1
_geom_bond_atom_site_label_2
_geom_bond_distance
_geom_bond_publ_flag
O1 C8 1.192(3) yes
O2 C8 1.326(3) yes
O2 C9 1.472(4) yes
N1 C1 1.352(3) yes
N1 C2 1.329(3) yes
N2 N3 1.368(3) yes
N2 C1 1.323(3) yes
N3 C2 1.371(3) yes
N3 C5 1.366(3) yes
N4 C2 1.347(3) yes
N4 C3 1.328(3) yes
C3 C4 1.414(3) yes
C3 C6 1.497(4) yes
C4 C5 1.357(3) yes
C5 C7 1.490(3) yes
C7 C8 1.503(3) yes
C9 C10 1.467(5) yes
